data_4061355
_journal_name_full Organometallics
_journal_year 2004
_chemical_formula_sum 'C56 H68 N6 O2 Pd'
_chemical_formula_weight 963.56
_space_group_IT_number 2
_symmetry_cell_setting triclinic
_symmetry_space_group_name_Hall '-P 1'
_symmetry_space_group_name_H-M 'P -1'
_cell_angle_alpha 101.837(5)
_cell_angle_beta 105.436(4)
_cell_angle_gamma 92.855(5)
_cell_formula_units_Z 1
_cell_length_a 8.4526(18)
_cell_length_b 12.530(3)
_cell_length_c 12.852(3)
_cell_measurement_temperature 293(2)
_cell_volume 1276.3(5)
_diffrn_ambient_temperature 293(2)
_exptl_crystal_density_diffrn 1.254
_cod_depositor_comments
;
The following automatic conversions were performed:
'_symmetry_cell_setting' value 'Triclinic' changed to 'triclinic'
according to '/home/saulius/struct/CIF-dictionaries/cif_core.dic'
dictionary named 'cif_core.dic' version 2.4.1 from 2010-06-29.

Automatic conversion script
Id: cif_fix_enum 1527 2010-12-29 10:47:43Z saulius 
;
_cod_database_code 4061355

loop_
_symmetry_equiv_pos_as_xyz
'x, y, z'
'-x, -y, -z'

loop_
_atom_site_label
_atom_site_type_symbol
_atom_site_fract_x
_atom_site_fract_y
_atom_site_fract_z
_atom_site_U_iso_or_equiv
_atom_site_adp_type
_atom_site_occupancy
_atom_site_symmetry_multiplicity
_atom_site_calc_flag
_atom_site_refinement_flags
_atom_site_disorder_assembly
_atom_site_disorder_group
Pd1 Pd 0.5000 0.0000 0.0000 0.0448(3) Uani 1 2 d S . .
N1 N 0.2820(5) 0.0421(3) 0.1572(3) 0.0449(12) Uani 1 1 d . . .
N2 N 0.1923(5) 0.1089(4) 0.0157(3) 0.0452(12) Uani 1 1 d . . .
C1 C 0.3136(6) 0.0531(4) 0.0616(4) 0.0423(14) Uani 1 1 d . . .
C2 C 0.0867(6) 0.1312(5) 0.0815(5) 0.0550(16) Uani 1 1 d . . .
H2A H -0.0056 0.1691 0.0671 0.066 Uiso 1 1 calc R . .
C3 C 0.1419(6) 0.0883(5) 0.1688(4) 0.0521(16) Uani 1 1 d . . .
H3A H 0.0948 0.0892 0.2267 0.062 Uiso 1 1 calc R . .
C4 C 0.3929(6) -0.0051(5) 0.2396(4) 0.0524(16) Uani 1 1 d . . .
H4A H 0.4560 0.0540 0.3001 0.063 Uiso 1 1 calc R . .
H4B H 0.4704 -0.0433 0.2059 0.063 Uiso 1 1 calc R . .
C5 C 0.3058(6) -0.0839(5) 0.2860(4) 0.0483(15) Uani 1 1 d . . .
C6 C 0.2629(7) -0.1935(6) 0.2288(5) 0.0567(17) Uani 1 1 d . . .
C7 C 0.2808(8) -0.2320(6) 0.1204(5) 0.072(2) Uani 1 1 d . . .
H7A H 0.3253 -0.1833 0.0872 0.086 Uiso 1 1 calc R . .
C8 C 0.2350(10) -0.3368(9) 0.0655(7) 0.101(3) Uani 1 1 d . . .
H8A H 0.2441 -0.3586 -0.0061 0.121 Uiso 1 1 calc R . .
C9 C 0.1741(10) -0.4134(8) 0.1137(9) 0.112(3) Uani 1 1 d . . .
H9A H 0.1452 -0.4862 0.0752 0.135 Uiso 1 1 calc R . .
C10 C 0.1572(9) -0.3808(7) 0.2178(8) 0.099(3) Uani 1 1 d . . .
H10A H 0.1185 -0.4326 0.2502 0.119 Uiso 1 1 calc R . .
C11 C 0.1970(8) -0.2699(6) 0.2780(6) 0.0670(18) Uani 1 1 d . . .
C12 C 0.1738(7) -0.2347(7) 0.3826(6) 0.074(2) Uani 1 1 d . . .
H12A H 0.1335 -0.2855 0.4155 0.089 Uiso 1 1 calc R . .
C13 C 0.2092(7) -0.1271(6) 0.4375(5) 0.0612(18) Uani 1 1 d . . .
C14 C 0.1799(8) -0.0906(8) 0.5437(5) 0.086(2) Uani 1 1 d . . .
H14A H 0.1390 -0.1413 0.5764 0.103 Uiso 1 1 calc R . .
C15 C 0.2102(9) 0.0146(9) 0.5957(6) 0.093(3) Uani 1 1 d . . .
H15A H 0.1896 0.0365 0.6641 0.112 Uiso 1 1 calc R . .
C16 C 0.2726(8) 0.0931(7) 0.5493(5) 0.082(2) Uani 1 1 d . . .
H16A H 0.2904 0.1666 0.5862 0.099 Uiso 1 1 calc R . .
C17 C 0.3074(7) 0.0626(6) 0.4507(5) 0.0691(19) Uani 1 1 d . . .
H17A H 0.3531 0.1153 0.4224 0.083 Uiso 1 1 calc R . .
C18 C 0.2753(6) -0.0478(5) 0.3904(4) 0.0507(16) Uani 1 1 d . . .
C19 C 0.1801(7) 0.1453(5) -0.0864(4) 0.0523(16) Uani 1 1 d . . .
H19A H 0.0645 0.1398 -0.1273 0.063 Uiso 1 1 calc R . .
H19B H 0.2340 0.0966 -0.1316 0.063 Uiso 1 1 calc R . .
C20 C 0.2563(8) 0.2608(5) -0.0673(4) 0.0611(17) Uani 1 1 d . . .
H20A H 0.3641 0.2706 -0.0136 0.073 Uiso 1 1 calc R . .
H20B H 0.1881 0.3108 -0.0364 0.073 Uiso 1 1 calc R . .
C21 C 0.2753(7) 0.2894(5) -0.1728(4) 0.0563(16) Uani 1 1 d . . .
H21A H 0.3520 0.2436 -0.1993 0.068 Uiso 1 1 calc R . .
H21B H 0.1693 0.2717 -0.2287 0.068 Uiso 1 1 calc R . .
C22 C 0.3354(8) 0.4073(5) -0.1610(5) 0.0670(18) Uani 1 1 d . . .
H22A H 0.4363 0.4273 -0.1005 0.080 Uiso 1 1 calc R . .
H22B H 0.2536 0.4530 -0.1415 0.080 Uiso 1 1 calc R . .
C23 C 0.3682(8) 0.4314(5) -0.2642(5) 0.0752(19) Uani 1 1 d . . .
H23A H 0.4458 0.3830 -0.2854 0.090 Uiso 1 1 calc R . .
H23B H 0.2658 0.4140 -0.3236 0.090 Uiso 1 1 calc R . .
C24 C 0.4349(9) 0.5468(5) -0.2543(5) 0.082(2) Uani 1 1 d . . .
H24A H 0.5388 0.5639 -0.1962 0.099 Uiso 1 1 calc R . .
H24B H 0.3586 0.5956 -0.2316 0.099 Uiso 1 1 calc R . .
C25 C 0.4631(10) 0.5698(6) -0.3593(6) 0.108(3) Uani 1 1 d . . .
H25A H 0.5459 0.5248 -0.3783 0.129 Uiso 1 1 calc R . .
H25B H 0.3613 0.5463 -0.4185 0.129 Uiso 1 1 calc R . .
C26 C 0.5159(12) 0.6839(6) -0.3562(7) 0.146(4) Uani 1 1 d . . .
H26A H 0.5281 0.6891 -0.4272 0.219 Uiso 1 1 calc R . .
H26B H 0.6196 0.7077 -0.3006 0.219 Uiso 1 1 calc R . .
H26C H 0.4344 0.7297 -0.3389 0.219 Uiso 1 1 calc R . .
N3 N 0.2526(9) -0.1714(7) -0.1736(6) 0.104(3) Uani 1 1 d . . .
C27 C 0.3371(8) -0.1171(6) -0.1183(5) 0.0470(19) Uani 1 1 d . . .
O1 O 0.9880(17) 0.6251(10) 0.6977(14) 0.346(8) Uani 1 1 d . . .
H1A H 1.0140 0.6242 0.7598 0.415 Uiso 1 1 d R . .
C28 C 0.985(3) 0.648(2) 0.6093(11) 0.344(15) Uani 1 1 d . . .
H28A H 0.8867 0.6121 0.5537 0.412 Uiso 1 1 calc R . .
H28B H 1.0803 0.6249 0.5875 0.412 Uiso 1 1 calc R . .
H28C H 0.9862 0.7263 0.6175 0.412 Uiso 1 1 calc R . .

loop_
_atom_site_aniso_label
_atom_site_aniso_U_11
_atom_site_aniso_U_22
_atom_site_aniso_U_33
_atom_site_aniso_U_23
_atom_site_aniso_U_13
_atom_site_aniso_U_12
Pd1 0.0398(4) 0.0566(5) 0.0432(4) 0.0108(3) 0.0192(3) 0.0126(4)
N1 0.042(3) 0.055(3) 0.046(3) 0.018(2) 0.021(2) 0.016(2)
N2 0.042(3) 0.055(3) 0.044(3) 0.014(2) 0.017(2) 0.015(2)
C1 0.035(3) 0.050(4) 0.046(3) 0.012(3) 0.018(3) 0.008(3)
C2 0.039(4) 0.066(5) 0.072(4) 0.017(4) 0.032(3) 0.017(3)
C3 0.043(4) 0.071(5) 0.053(3) 0.018(3) 0.027(3) 0.014(3)
C4 0.051(4) 0.064(4) 0.047(3) 0.015(3) 0.020(3) 0.009(3)
C5 0.039(3) 0.061(5) 0.047(3) 0.019(3) 0.010(3) 0.014(3)
C6 0.049(4) 0.069(5) 0.049(4) 0.013(4) 0.007(3) 0.021(4)
C7 0.062(5) 0.074(6) 0.069(4) 0.004(4) 0.006(3) 0.031(4)
C8 0.090(7) 0.092(8) 0.098(6) -0.007(6) 0.007(5) 0.034(6)
C9 0.087(7) 0.059(7) 0.147(9) -0.019(7) -0.011(6) 0.015(5)
C10 0.076(6) 0.069(7) 0.140(7) 0.030(6) 0.005(5) 0.014(5)
C11 0.058(4) 0.055(5) 0.088(5) 0.025(5) 0.013(4) 0.008(4)
C12 0.058(4) 0.089(6) 0.093(5) 0.059(5) 0.022(4) 0.009(4)
C13 0.057(4) 0.083(6) 0.053(4) 0.033(4) 0.018(3) 0.012(4)
C14 0.067(5) 0.149(8) 0.054(5) 0.046(5) 0.020(4) 0.015(6)
C15 0.083(6) 0.154(9) 0.046(5) 0.023(6) 0.021(4) 0.029(6)
C16 0.081(5) 0.107(7) 0.044(4) 0.000(4) 0.006(4) 0.016(5)
C17 0.070(5) 0.083(6) 0.051(4) 0.008(4) 0.016(3) 0.008(4)
C18 0.041(4) 0.072(5) 0.044(3) 0.022(4) 0.013(3) 0.011(3)
C19 0.051(4) 0.061(5) 0.050(3) 0.021(3) 0.015(3) 0.017(3)
C20 0.083(5) 0.054(5) 0.056(4) 0.016(3) 0.031(3) 0.022(4)
C21 0.065(4) 0.055(5) 0.055(4) 0.015(3) 0.024(3) 0.010(3)
C22 0.085(5) 0.061(5) 0.064(4) 0.021(4) 0.028(4) 0.021(4)
C23 0.092(5) 0.063(5) 0.075(4) 0.020(4) 0.030(4) 0.002(4)
C24 0.101(6) 0.062(5) 0.094(5) 0.027(4) 0.035(4) 0.015(4)
C25 0.144(8) 0.081(6) 0.116(6) 0.039(5) 0.058(6) -0.008(5)
C26 0.193(10) 0.084(7) 0.199(9) 0.058(7) 0.103(8) 0.000(7)
N3 0.085(6) 0.134(8) 0.118(6) 0.024(5) 0.069(5) 0.035(5)
C27 0.034(4) 0.064(6) 0.051(4) 0.012(4) 0.026(3) 0.011(4)
O1 0.261(15) 0.210(11) 0.59(3) 0.091(16) 0.160(19) -0.018(10)
C28 0.34(3) 0.57(4) 0.170(13) 0.196(18) 0.055(14) 0.07(2)

loop_
_geom_bond_atom_site_label_1
_geom_bond_atom_site_label_2
_geom_bond_distance
_geom_bond_site_symmetry_2
_geom_bond_publ_flag
Pd1 C1 2.026(5) 2_655 ?
Pd1 C1 2.026(5) . ?
Pd1 C27 2.032(7) 2_655 ?
Pd1 C27 2.032(7) . ?
N1 C1 1.356(5) . ?
N1 C3 1.374(6) . ?
N1 C4 1.461(6) . ?
N2 C1 1.344(6) . ?
N2 C2 1.385(5) . ?
N2 C19 1.455(6) . ?
C2 C3 1.327(6) . ?
C4 C5 1.509(7) . ?
C5 C6 1.397(8) . ?
C5 C18 1.420(7) . ?
C6 C11 1.418(8) . ?
C6 C7 1.429(7) . ?
C7 C8 1.339(9) . ?
C8 C9 1.391(11) . ?
C9 C10 1.364(10) . ?
C10 C11 1.420(9) . ?
C11 C12 1.394(8) . ?
C12 C13 1.365(8) . ?
C13 C18 1.428(8) . ?
C13 C14 1.438(8) . ?
C14 C15 1.328(9) . ?
C15 C16 1.398(10) . ?
C16 C17 1.361(7) . ?
C17 C18 1.413(8) . ?
C19 C20 1.499(7) . ?
C20 C21 1.517(6) . ?
C21 C22 1.502(7) . ?
C22 C23 1.509(7) . ?
C23 C24 1.493(8) . ?
C24 C25 1.511(8) . ?
C25 C26 1.466(9) . ?
N3 C27 0.980(7) . ?
O1 C28 1.224(17) . ?
